data_7052885
loop_
_publ_author_name
'Wang, Yibin'
'Luo, Yunjie'
'Chen, Jue'
'Xue, Hanming'
'Liang, Hongze'

_publ_section_title
;
 Synthesis of mono(guanidinate) rare earth metal bis(amide) complexes and
 their performance in the ring-opening polymerization of l-lactide and
 rac-lactide
;
_journal_issue 4
_journal_name_full 'New Journal of Chemistry'
_journal_page_first 933
_journal_paper_doi 10.1039/c2nj20925j
_journal_volume 36
_journal_year 2012
_chemical_formula_sum 'C31 H76 N5 Si6 Y'
_chemical_formula_weight 776.42
_chemical_name_systematic
;
?
;
_space_group_IT_number 14
_symmetry_cell_setting monoclinic
_symmetry_Int_Tables_number 14
_symmetry_space_group_name_Hall '-P 2ybc'
_symmetry_space_group_name_H-M 'P 1 21/c 1'
_atom_sites_solution_hydrogens geom
_atom_sites_solution_primary direct
_atom_sites_solution_secondary difmap
_audit_creation_method SHELXL-97
_cell_angle_alpha 90.00
_cell_angle_beta 91.177(5)
_cell_angle_gamma 90.00
_cell_formula_units_Z 4
_cell_length_a 9.5883(16)
_cell_length_b 24.230(4)
_cell_length_c 20.194(3)
_cell_measurement_reflns_used 17962
_cell_measurement_temperature 293(2)
_cell_measurement_theta_max 25.3
_cell_measurement_theta_min 3.0
_cell_volume 4690.6(13)
_computing_cell_refinement CrystalClear
_computing_data_collection CrystalClear
_computing_data_reduction CrystalStructure
_computing_structure_refinement 'SHELXL-97 (Sheldrick, 1997)'
_computing_structure_solution 'SHELXS-97 (Sheldrick, 1990)'
_diffrn_ambient_temperature 293(2)
_diffrn_detector_area_resol_mean 7.31
_diffrn_measured_fraction_theta_full 0.998
_diffrn_measured_fraction_theta_max 0.998
_diffrn_measurement_device_type 'Rigaku Mercury'
_diffrn_measurement_method \w
_diffrn_radiation_monochromator graphite
_diffrn_radiation_source 'fine-focus sealed tube'
_diffrn_radiation_type MoK\a
_diffrn_radiation_wavelength 0.71070
_diffrn_reflns_av_R_equivalents 0.0761
_diffrn_reflns_av_sigmaI/netI 0.0647
_diffrn_reflns_limit_h_max 11
_diffrn_reflns_limit_h_min -11
_diffrn_reflns_limit_k_max 29
_diffrn_reflns_limit_k_min -29
_diffrn_reflns_limit_l_max 21
_diffrn_reflns_limit_l_min -24
_diffrn_reflns_number 44680
_diffrn_reflns_theta_full 25.35
_diffrn_reflns_theta_max 25.35
_diffrn_reflns_theta_min 3.02
_exptl_absorpt_coefficient_mu 1.421
_exptl_absorpt_correction_T_max 0.492
_exptl_absorpt_correction_T_min 0.396
_exptl_absorpt_correction_type multi-scan
_exptl_absorpt_process_details 'Jacobson, R. (1998) Private communication'
_exptl_crystal_colour colorless
_exptl_crystal_density_diffrn 1.099
_exptl_crystal_density_method 'not measured'
_exptl_crystal_description block
_exptl_crystal_F_000 1680
_exptl_crystal_size_max 0.60
_exptl_crystal_size_mid 0.60
_exptl_crystal_size_min 0.50
_refine_diff_density_max 0.355
_refine_diff_density_min -0.376
_refine_diff_density_rms 0.060
_refine_ls_extinction_method none
_refine_ls_goodness_of_fit_ref 1.272
_refine_ls_hydrogen_treatment constr
_refine_ls_matrix_type full
_refine_ls_number_parameters 407
_refine_ls_number_reflns 8574
_refine_ls_number_restraints 0
_refine_ls_restrained_S_all 1.272
_refine_ls_R_factor_all 0.1394
_refine_ls_R_factor_gt 0.1070
_refine_ls_shift/su_max 0.000
_refine_ls_shift/su_mean 0.000
_refine_ls_structure_factor_coef Fsqd
_refine_ls_weighting_details 'calc w=1/[\s^2^(Fo^2^)+(0.0368P)^2^+7.8849P] where P=(Fo^2^+2Fc^2^)/3'
_refine_ls_weighting_scheme calc
_refine_ls_wR_factor_gt 0.1692
_refine_ls_wR_factor_ref 0.1803
_reflns_number_gt 6616
_reflns_number_total 8574
_reflns_threshold_expression >2sigma(I)
_cod_data_source_file c2nj20925j.txt
_cod_data_source_block '[(SiMe3)2NC(NCy)2]Y[N(SiMe3)2]2'
_cod_original_cell_volume 4690.7(13)
_cod_original_sg_symbol_H-M 'P 21/c'
_cod_database_code 7052885

loop_
_symmetry_equiv_pos_as_xyz
'x, y, z'
'-x, y+1/2, -z+1/2'
'-x, -y, -z'
'x, -y-1/2, z-1/2'

loop_
_atom_site_label
_atom_site_type_symbol
_atom_site_fract_x
_atom_site_fract_y
_atom_site_fract_z
_atom_site_U_iso_or_equiv
_atom_site_adp_type
_atom_site_occupancy
_atom_site_symmetry_multiplicity
_atom_site_calc_flag
_atom_site_refinement_flags
Y1 Y 0.25004(6) 0.39212(2) 0.24648(3) 0.04750(19) Uani 1 1 d .
Si1 Si 0.3737(2) 0.18813(9) 0.18146(11) 0.0791(6) Uani 1 1 d .
Si2 Si 0.0992(2) 0.18354(9) 0.25803(13) 0.0842(7) Uani 1 1 d .
Si3 Si 0.49337(19) 0.43715(8) 0.13450(9) 0.0623(5) Uani 1 1 d .
Si4 Si 0.2132(2) 0.49275(8) 0.13593(10) 0.0655(5) Uani 1 1 d .
Si5 Si 0.3036(2) 0.47118(8) 0.38037(9) 0.0653(5) Uani 1 1 d .
Si6 Si 0.0153(2) 0.42275(9) 0.36832(10) 0.0694(6) Uani 1 1 d .
N1 N 0.1628(5) 0.31324(19) 0.1960(2) 0.0476(12) Uani 1 1 d .
N2 N 0.3263(5) 0.30472(19) 0.2757(2) 0.0492(12) Uani 1 1 d .
N3 N 0.2385(5) 0.22076(19) 0.2246(2) 0.0524(12) Uani 1 1 d .
N4 N 0.3299(5) 0.44507(19) 0.1656(2) 0.0510(12) Uani 1 1 d .
N5 N 0.1794(5) 0.4328(2) 0.3394(2) 0.0557(13) Uani 1 1 d .
C1 C 0.2417(6) 0.2793(2) 0.2323(3) 0.0474(14) Uani 1 1 d .
C2 C 0.0884(6) 0.2951(3) 0.1356(3) 0.0561(16) Uani 1 1 d .
H2 H 0.0994 0.2550 0.1315 0.067 Uiso 1 1 calc R
C3 C 0.1482(7) 0.3221(3) 0.0751(3) 0.076(2) Uani 1 1 d .
H3A H 0.2457 0.3119 0.0718 0.091 Uiso 1 1 calc R
H3B H 0.1435 0.3619 0.0800 0.091 Uiso 1 1 calc R
C4 C 0.0711(8) 0.3054(4) 0.0115(3) 0.100(3) Uani 1 1 d .
H4A H 0.1112 0.3245 -0.0259 0.120 Uiso 1 1 calc R
H4B H 0.0813 0.2660 0.0044 0.120 Uiso 1 1 calc R
C5 C -0.0816(8) 0.3198(4) 0.0158(4) 0.101(3) Uani 1 1 d .
H5A H -0.0919 0.3595 0.0195 0.122 Uiso 1 1 calc R
H5B H -0.1302 0.3079 -0.0243 0.122 Uiso 1 1 calc R
C6 C -0.1452(7) 0.2924(4) 0.0745(4) 0.098(3) Uani 1 1 d .
H6A H -0.1430 0.2527 0.0688 0.118 Uiso 1 1 calc R
H6B H -0.2420 0.3037 0.0777 0.118 Uiso 1 1 calc R
C7 C -0.0660(7) 0.3080(3) 0.1386(3) 0.075(2) Uani 1 1 d .
H7A H -0.0778 0.3472 0.1468 0.090 Uiso 1 1 calc R
H7B H -0.1057 0.2881 0.1754 0.090 Uiso 1 1 calc R
C8 C 0.4022(6) 0.2742(3) 0.3283(3) 0.0577(16) Uani 1 1 d .
H8 H 0.3947 0.2346 0.3190 0.069 Uiso 1 1 calc R
C9 C 0.5537(7) 0.2896(4) 0.3324(4) 0.083(2) Uani 1 1 d .
H9A H 0.5615 0.3292 0.3390 0.100 Uiso 1 1 calc R
H9B H 0.5967 0.2808 0.2906 0.100 Uiso 1 1 calc R
C10 C 0.6323(8) 0.2605(4) 0.3876(4) 0.102(3) Uani 1 1 d .
H10A H 0.6334 0.2211 0.3788 0.123 Uiso 1 1 calc R
H10B H 0.7281 0.2734 0.3892 0.123 Uiso 1 1 calc R
C11 C 0.5672(8) 0.2707(4) 0.4526(4) 0.110(3) Uani 1 1 d .
H11A H 0.5772 0.3094 0.4641 0.132 Uiso 1 1 calc R
H11B H 0.6154 0.2492 0.4865 0.132 Uiso 1 1 calc R
C12 C 0.4158(9) 0.2557(5) 0.4512(4) 0.120(4) Uani 1 1 d .
H12A H 0.3750 0.2655 0.4932 0.145 Uiso 1 1 calc R
H12B H 0.4062 0.2162 0.4453 0.145 Uiso 1 1 calc R
C13 C 0.3369(7) 0.2858(4) 0.3945(3) 0.090(3) Uani 1 1 d .
H13A H 0.2403 0.2739 0.3932 0.109 Uiso 1 1 calc R
H13B H 0.3383 0.3253 0.4029 0.109 Uiso 1 1 calc R
C14 C 0.4866(8) 0.2402(4) 0.1437(4) 0.099(3) Uani 1 1 d .
H14A H 0.4321 0.2627 0.1138 0.148 Uiso 1 1 calc R
H14B H 0.5590 0.2221 0.1198 0.148 Uiso 1 1 calc R
H14C H 0.5275 0.2630 0.1778 0.148 Uiso 1 1 calc R
C15 C 0.2991(11) 0.1439(4) 0.1158(5) 0.152(5) Uani 1 1 d .
H15A H 0.2543 0.1127 0.1354 0.228 Uiso 1 1 calc R
H15B H 0.3722 0.1314 0.0877 0.228 Uiso 1 1 calc R
H15C H 0.2320 0.1646 0.0901 0.228 Uiso 1 1 calc R
C16 C 0.4894(12) 0.1446(4) 0.2365(5) 0.157(5) Uani 1 1 d .
H16A H 0.5167 0.1655 0.2751 0.236 Uiso 1 1 calc R
H16B H 0.5709 0.1340 0.2128 0.236 Uiso 1 1 calc R
H16C H 0.4396 0.1122 0.2497 0.236 Uiso 1 1 calc R
C17 C -0.0225(11) 0.1547(4) 0.1933(5) 0.153(5) Uani 1 1 d .
H17A H -0.0960 0.1807 0.1842 0.230 Uiso 1 1 calc R
H17B H -0.0617 0.1208 0.2089 0.230 Uiso 1 1 calc R
H17C H 0.0278 0.1479 0.1535 0.230 Uiso 1 1 calc R
C18 C -0.0046(8) 0.2280(4) 0.3118(4) 0.108(3) Uani 1 1 d .
H18A H 0.0551 0.2443 0.3452 0.162 Uiso 1 1 calc R
H18B H -0.0752 0.2064 0.3326 0.162 Uiso 1 1 calc R
H18C H -0.0480 0.2567 0.2858 0.162 Uiso 1 1 calc R
C19 C 0.1678(12) 0.1258(4) 0.3087(7) 0.176(6) Uani 1 1 d .
H19A H 0.2114 0.0993 0.2806 0.264 Uiso 1 1 calc R
H19B H 0.0925 0.1085 0.3315 0.264 Uiso 1 1 calc R
H19C H 0.2351 0.1396 0.3405 0.264 Uiso 1 1 calc R
C20 C 0.5935(9) 0.3885(4) 0.1891(4) 0.105(3) Uani 1 1 d .
H20A H 0.6208 0.4070 0.2293 0.158 Uiso 1 1 calc R
H20B H 0.6753 0.3762 0.1667 0.158 Uiso 1 1 calc R
H20C H 0.5361 0.3573 0.1993 0.158 Uiso 1 1 calc R
C21 C 0.5955(8) 0.5029(4) 0.1327(5) 0.111(3) Uani 1 1 d .
H21A H 0.5447 0.5300 0.1073 0.166 Uiso 1 1 calc R
H21B H 0.6840 0.4963 0.1128 0.166 Uiso 1 1 calc R
H21C H 0.6101 0.5162 0.1771 0.166 Uiso 1 1 calc R
C22 C 0.4945(8) 0.4064(4) 0.0494(3) 0.096(3) Uani 1 1 d .
H22A H 0.4505 0.3708 0.0500 0.144 Uiso 1 1 calc R
H22B H 0.5890 0.4024 0.0353 0.144 Uiso 1 1 calc R
H22C H 0.4445 0.4301 0.0191 0.144 Uiso 1 1 calc R
C23 C 0.1876(9) 0.4921(4) 0.0447(4) 0.109(3) Uani 1 1 d .
H23A H 0.2708 0.5050 0.0241 0.163 Uiso 1 1 calc R
H23B H 0.1109 0.5158 0.0326 0.163 Uiso 1 1 calc R
H23C H 0.1678 0.4551 0.0302 0.163 Uiso 1 1 calc R
C24 C 0.2540(9) 0.5655(3) 0.1598(5) 0.111(3) Uani 1 1 d .
H24A H 0.2458 0.5697 0.2068 0.166 Uiso 1 1 calc R
H24B H 0.1898 0.5900 0.1375 0.166 Uiso 1 1 calc R
H24C H 0.3475 0.5743 0.1473 0.166 Uiso 1 1 calc R
C25 C 0.0408(7) 0.4766(3) 0.1729(4) 0.091(2) Uani 1 1 d .
H25A H 0.0186 0.4384 0.1655 0.136 Uiso 1 1 calc R
H25B H -0.0301 0.4993 0.1527 0.136 Uiso 1 1 calc R
H25C H 0.0453 0.4837 0.2197 0.136 Uiso 1 1 calc R
C26 C 0.3422(10) 0.4465(4) 0.4665(4) 0.116(3) Uani 1 1 d .
H26A H 0.2664 0.4562 0.4946 0.174 Uiso 1 1 calc R
H26B H 0.4264 0.4635 0.4829 0.174 Uiso 1 1 calc R
H26C H 0.3535 0.4072 0.4663 0.174 Uiso 1 1 calc R
C27 C 0.2644(9) 0.5462(3) 0.3857(5) 0.111(3) Uani 1 1 d .
H27A H 0.2387 0.5598 0.3426 0.166 Uiso 1 1 calc R
H27B H 0.3455 0.5655 0.4020 0.166 Uiso 1 1 calc R
H27C H 0.1888 0.5519 0.4154 0.166 Uiso 1 1 calc R
C28 C 0.4688(8) 0.4650(4) 0.3340(4) 0.103(3) Uani 1 1 d .
H28A H 0.4965 0.4269 0.3325 0.155 Uiso 1 1 calc R
H28B H 0.5405 0.4862 0.3560 0.155 Uiso 1 1 calc R
H28C H 0.4545 0.4786 0.2898 0.155 Uiso 1 1 calc R
C29 C -0.0873(9) 0.3833(3) 0.3062(4) 0.098(3) Uani 1 1 d .
H29A H -0.1162 0.4074 0.2708 0.147 Uiso 1 1 calc R
H29B H -0.1680 0.3679 0.3267 0.147 Uiso 1 1 calc R
H29C H -0.0310 0.3541 0.2889 0.147 Uiso 1 1 calc R
C30 C -0.0819(9) 0.4881(4) 0.3825(6) 0.144(4) Uani 1 1 d .
H30A H -0.0368 0.5086 0.4175 0.215 Uiso 1 1 calc R
H30B H -0.1758 0.4797 0.3945 0.215 Uiso 1 1 calc R
H30C H -0.0831 0.5097 0.3426 0.215 Uiso 1 1 calc R
C31 C 0.0090(10) 0.3817(5) 0.4468(4) 0.132(4) Uani 1 1 d .
H31A H 0.0603 0.3480 0.4416 0.199 Uiso 1 1 calc R
H31B H -0.0863 0.3733 0.4565 0.199 Uiso 1 1 calc R
H31C H 0.0496 0.4028 0.4825 0.199 Uiso 1 1 calc R

loop_
_atom_site_aniso_label
_atom_site_aniso_U_11
_atom_site_aniso_U_22
_atom_site_aniso_U_33
_atom_site_aniso_U_23
_atom_site_aniso_U_13
_atom_site_aniso_U_12
Y1 0.0524(3) 0.0479(3) 0.0422(3) -0.0004(3) -0.0002(2) -0.0014(3)
Si1 0.0934(16) 0.0707(13) 0.0740(14) -0.0118(11) 0.0182(12) 0.0217(12)
Si2 0.0843(15) 0.0596(13) 0.1094(18) 0.0041(12) 0.0184(13) -0.0162(11)
Si3 0.0552(11) 0.0726(12) 0.0595(11) 0.0089(10) 0.0086(9) -0.0004(10)
Si4 0.0592(11) 0.0660(12) 0.0711(12) 0.0160(10) -0.0031(10) 0.0018(10)
Si5 0.0749(13) 0.0657(12) 0.0551(11) -0.0080(9) -0.0028(10) -0.0033(10)
Si6 0.0671(13) 0.0792(14) 0.0624(12) -0.0151(10) 0.0112(10) 0.0003(11)
N1 0.048(3) 0.053(3) 0.042(3) -0.006(2) -0.004(2) 0.002(2)
N2 0.049(3) 0.055(3) 0.044(3) 0.001(2) -0.003(2) 0.003(2)
N3 0.056(3) 0.044(3) 0.056(3) -0.004(2) 0.002(2) -0.001(2)
N4 0.052(3) 0.054(3) 0.047(3) 0.004(2) 0.003(2) 0.001(2)
N5 0.059(3) 0.055(3) 0.053(3) -0.006(2) 0.000(3) 0.002(3)
C1 0.045(3) 0.045(3) 0.052(4) -0.005(3) 0.014(3) -0.005(3)
C2 0.056(4) 0.055(4) 0.056(4) -0.010(3) -0.005(3) -0.001(3)
C3 0.066(4) 0.110(6) 0.051(4) -0.004(4) -0.004(3) -0.012(4)
C4 0.077(6) 0.175(9) 0.047(4) -0.014(5) -0.005(4) -0.010(6)
C5 0.088(6) 0.151(8) 0.064(5) -0.015(5) -0.021(5) 0.001(6)
C6 0.050(4) 0.155(8) 0.089(6) -0.027(6) -0.018(4) -0.010(5)
C7 0.063(4) 0.107(6) 0.055(4) -0.011(4) -0.007(3) -0.011(4)
C8 0.058(4) 0.057(4) 0.058(4) 0.003(3) 0.001(3) 0.008(3)
C9 0.057(4) 0.122(7) 0.071(5) 0.016(5) -0.005(4) 0.016(4)
C10 0.057(5) 0.173(9) 0.077(5) 0.040(6) -0.002(4) 0.031(5)
C11 0.076(6) 0.186(10) 0.066(5) 0.016(6) -0.014(4) 0.035(6)
C12 0.091(6) 0.209(11) 0.061(5) 0.049(6) 0.001(5) 0.027(7)
C13 0.064(5) 0.146(8) 0.062(5) 0.016(5) 0.010(4) 0.015(5)
C14 0.080(6) 0.130(7) 0.087(6) -0.018(5) 0.032(5) 0.006(5)
C15 0.160(10) 0.141(9) 0.157(10) -0.093(8) 0.044(8) -0.025(8)
C16 0.186(11) 0.153(10) 0.135(9) 0.041(8) 0.053(8) 0.121(9)
C17 0.135(9) 0.155(10) 0.170(11) -0.054(8) 0.017(8) -0.074(8)
C18 0.083(6) 0.119(7) 0.123(7) 0.011(6) 0.044(5) -0.016(5)
C19 0.150(10) 0.099(8) 0.280(16) 0.103(9) 0.057(10) 0.006(7)
C20 0.092(6) 0.131(8) 0.094(6) 0.025(5) 0.006(5) 0.051(6)
C21 0.081(6) 0.119(7) 0.135(8) 0.005(6) 0.034(5) -0.031(5)
C22 0.088(6) 0.138(8) 0.063(5) 0.003(5) 0.022(4) 0.003(5)
C23 0.116(7) 0.132(8) 0.077(6) 0.030(5) -0.018(5) 0.017(6)
C24 0.107(7) 0.064(5) 0.161(9) -0.003(5) -0.003(6) 0.001(5)
C25 0.066(5) 0.095(6) 0.111(6) 0.011(5) 0.009(5) 0.011(4)
C26 0.158(9) 0.125(7) 0.064(5) 0.019(5) -0.028(5) -0.050(7)
C27 0.113(7) 0.067(5) 0.152(9) -0.026(5) -0.003(6) -0.018(5)
C28 0.067(5) 0.138(8) 0.103(6) -0.024(6) -0.002(5) -0.009(5)
C29 0.101(6) 0.108(7) 0.085(6) -0.016(5) 0.015(5) -0.039(5)
C30 0.080(6) 0.107(7) 0.244(13) -0.059(8) 0.040(7) 0.025(6)
C31 0.112(7) 0.210(12) 0.077(6) 0.032(7) 0.024(5) -0.019(8)

loop_
_atom_type_symbol
_atom_type_description
_atom_type_scat_dispersion_real
_atom_type_scat_dispersion_imag
_atom_type_scat_source
C C 0.0033 0.0016 'International Tables Vol C Tables 4.2.6.8 and 6.1.1.4'
H H 0.0000 0.0000 'International Tables Vol C Tables 4.2.6.8 and 6.1.1.4'
N N 0.0061 0.0033 'International Tables Vol C Tables 4.2.6.8 and 6.1.1.4'
Y Y -2.7962 3.5667 'International Tables Vol C Tables 4.2.6.8 and 6.1.1.4'
Si Si 0.0817 0.0704 'International Tables Vol C Tables 4.2.6.8 and 6.1.1.4'

loop_
_geom_angle_atom_site_label_1
_geom_angle_atom_site_label_2
_geom_angle_atom_site_label_3
_geom_angle
N4 Y1 N5 118.44(18)
N4 Y1 N2 127.12(17)
N5 Y1 N2 106.82(17)
N4 Y1 N1 106.24(17)
N5 Y1 N1 128.34(17)
N2 Y1 N1 57.70(17)
N4 Y1 C1 120.43(17)
N5 Y1 C1 121.13(17)
N2 Y1 C1 28.90(16)
N1 Y1 C1 28.79(16)
N4 Y1 Si4 27.92(12)
N5 Y1 Si4 102.13(13)
N2 Y1 Si4 150.78(12)
N1 Y1 Si4 106.15(12)
C1 Y1 Si4 131.13(13)
N4 Y1 Si5 102.36(13)
N5 Y1 Si5 27.57(13)
N2 Y1 Si5 106.00(12)
N1 Y1 Si5 151.27(12)
C1 Y1 Si5 131.08(13)
Si4 Y1 Si5 97.79(5)
N4 Y1 Si6 129.71(13)
N5 Y1 Si6 24.98(13)
N2 Y1 Si6 102.85(12)
N1 Y1 Si6 104.85(12)
C1 Y1 Si6 105.67(12)
Si4 Y1 Si6 105.05(5)
Si5 Y1 Si6 52.53(5)
N3 Si1 C14 110.0(3)
N3 Si1 C15 109.8(4)
C14 Si1 C15 108.9(4)
N3 Si1 C16 113.0(3)
C14 Si1 C16 106.6(5)
C15 Si1 C16 108.4(5)
N3 Si2 C18 110.6(3)
N3 Si2 C19 109.7(4)
C18 Si2 C19 107.9(5)
N3 Si2 C17 113.0(4)
C18 Si2 C17 107.1(5)
C19 Si2 C17 108.4(6)
N4 Si3 C20 108.6(3)
N4 Si3 C21 113.3(3)
C20 Si3 C21 106.6(4)
N4 Si3 C22 113.8(3)
C20 Si3 C22 106.2(4)
C21 Si3 C22 108.0(4)
N4 Si4 C23 114.5(3)
N4 Si4 C24 114.6(3)
C23 Si4 C24 106.7(4)
N4 Si4 C25 107.2(3)
C23 Si4 C25 107.2(4)
C24 Si4 C25 106.1(4)
N4 Si4 Y1 37.59(16)
C23 Si4 Y1 132.2(3)
C24 Si4 Y1 120.1(3)
C25 Si4 Y1 70.1(2)
N5 Si5 C27 114.8(3)
N5 Si5 C28 107.7(3)
C27 Si5 C28 106.5(4)
N5 Si5 C26 113.5(3)
C27 Si5 C26 107.1(4)
C28 Si5 C26 106.7(4)
N5 Si5 Y1 37.26(17)
C27 Si5 Y1 125.4(3)
C28 Si5 Y1 70.5(3)
C26 Si5 Y1 126.4(3)
N5 Si6 C29 108.9(3)
N5 Si6 C30 113.5(4)
C29 Si6 C30 106.4(5)
N5 Si6 C31 114.3(4)
C29 Si6 C31 105.9(4)
C30 Si6 C31 107.3(5)
N5 Si6 Y1 33.62(16)
C29 Si6 Y1 75.5(3)
C30 Si6 Y1 128.9(4)
C31 Si6 Y1 121.5(3)
C1 N1 C2 122.3(5)
C1 N1 Y1 94.1(3)
C2 N1 Y1 141.1(4)
C1 N2 C8 121.8(5)
C1 N2 Y1 94.0(4)
C8 N2 Y1 142.4(4)
C1 N3 Si2 118.9(4)
C1 N3 Si1 119.0(4)
Si2 N3 Si1 122.1(3)
Si4 N4 Si3 123.1(3)
Si4 N4 Y1 114.5(2)
Si3 N4 Y1 122.4(2)
Si6 N5 Si5 123.3(3)
Si6 N5 Y1 121.4(3)
Si5 N5 Y1 115.2(3)
N1 C1 N2 114.1(5)
N1 C1 N3 123.0(5)
N2 C1 N3 122.9(5)
N1 C1 Y1 57.1(3)
N2 C1 Y1 57.1(3)
N3 C1 Y1 179.5(4)
N1 C2 C3 110.9(5)
N1 C2 C7 111.3(5)
C3 C2 C7 109.3(6)
N1 C2 H2 108.4
C3 C2 H2 108.4
C7 C2 H2 108.4
C2 C3 C4 112.4(6)
C2 C3 H3A 109.1
C4 C3 H3A 109.1
C2 C3 H3B 109.1
C4 C3 H3B 109.1
H3A C3 H3B 107.8
C5 C4 C3 110.2(6)
C5 C4 H4A 109.6
C3 C4 H4A 109.6
C5 C4 H4B 109.6
C3 C4 H4B 109.6
H4A C4 H4B 108.1
C6 C5 C4 110.8(7)
C6 C5 H5A 109.5
C4 C5 H5A 109.5
C6 C5 H5B 109.5
C4 C5 H5B 109.5
H5A C5 H5B 108.1
C5 C6 C7 110.8(6)
C5 C6 H6A 109.5
C7 C6 H6A 109.5
C5 C6 H6B 109.5
C7 C6 H6B 109.5
H6A C6 H6B 108.1
C2 C7 C6 112.5(6)
C2 C7 H7A 109.1
C6 C7 H7A 109.1
C2 C7 H7B 109.1
C6 C7 H7B 109.1
H7A C7 H7B 107.8
N2 C8 C9 112.2(5)
N2 C8 C13 109.6(5)
C9 C8 C13 108.8(6)
N2 C8 H8 108.7
C9 C8 H8 108.7
C13 C8 H8 108.7
C8 C9 C10 113.1(6)
C8 C9 H9A 109.0
C10 C9 H9A 109.0
C8 C9 H9B 109.0
C10 C9 H9B 109.0
H9A C9 H9B 107.8
C11 C10 C9 111.2(7)
C11 C10 H10A 109.4
C9 C10 H10A 109.4
C11 C10 H10B 109.4
C9 C10 H10B 109.4
H10A C10 H10B 108.0
C10 C11 C12 111.6(7)
C10 C11 H11A 109.3
C12 C11 H11A 109.3
C10 C11 H11B 109.3
C12 C11 H11B 109.3
H11A C11 H11B 108.0
C11 C12 C13 111.1(7)
C11 C12 H12A 109.4
C13 C12 H12A 109.4
C11 C12 H12B 109.4
C13 C12 H12B 109.4
H12A C12 H12B 108.0
C8 C13 C12 111.2(6)
C8 C13 H13A 109.4
C12 C13 H13A 109.4
C8 C13 H13B 109.4
C12 C13 H13B 109.4
H13A C13 H13B 108.0
Si1 C14 H14A 109.5
Si1 C14 H14B 109.5
H14A C14 H14B 109.5
Si1 C14 H14C 109.5
H14A C14 H14C 109.5
H14B C14 H14C 109.5
Si1 C15 H15A 109.5
Si1 C15 H15B 109.5
H15A C15 H15B 109.5
Si1 C15 H15C 109.5
H15A C15 H15C 109.5
H15B C15 H15C 109.5
Si1 C16 H16A 109.5
Si1 C16 H16B 109.5
H16A C16 H16B 109.5
Si1 C16 H16C 109.5
H16A C16 H16C 109.5
H16B C16 H16C 109.5
Si2 C17 H17A 109.5
Si2 C17 H17B 109.5
H17A C17 H17B 109.5
Si2 C17 H17C 109.5
H17A C17 H17C 109.5
H17B C17 H17C 109.5
Si2 C18 H18A 109.5
Si2 C18 H18B 109.5
H18A C18 H18B 109.5
Si2 C18 H18C 109.5
H18A C18 H18C 109.5
H18B C18 H18C 109.5
Si2 C19 H19A 109.5
Si2 C19 H19B 109.5
H19A C19 H19B 109.5
Si2 C19 H19C 109.5
H19A C19 H19C 109.5
H19B C19 H19C 109.5
Si3 C20 H20A 109.5
Si3 C20 H20B 109.5
H20A C20 H20B 109.5
Si3 C20 H20C 109.5
H20A C20 H20C 109.5
H20B C20 H20C 109.5
Si3 C21 H21A 109.5
Si3 C21 H21B 109.5
H21A C21 H21B 109.5
Si3 C21 H21C 109.5
H21A C21 H21C 109.5
H21B C21 H21C 109.5
Si3 C22 H22A 109.5
Si3 C22 H22B 109.5
H22A C22 H22B 109.5
Si3 C22 H22C 109.5
H22A C22 H22C 109.5
H22B C22 H22C 109.5
Si4 C23 H23A 109.5
Si4 C23 H23B 109.5
H23A C23 H23B 109.5
Si4 C23 H23C 109.5
H23A C23 H23C 109.5
H23B C23 H23C 109.5
Si4 C24 H24A 109.5
Si4 C24 H24B 109.5
H24A C24 H24B 109.5
Si4 C24 H24C 109.5
H24A C24 H24C 109.5
H24B C24 H24C 109.5
Si4 C25 H25A 109.5
Si4 C25 H25B 109.5
H25A C25 H25B 109.5
Si4 C25 H25C 109.5
H25A C25 H25C 109.5
H25B C25 H25C 109.5
Si5 C26 H26A 109.5
Si5 C26 H26B 109.5
H26A C26 H26B 109.5
Si5 C26 H26C 109.5
H26A C26 H26C 109.5
H26B C26 H26C 109.5
Si5 C27 H27A 109.5
Si5 C27 H27B 109.5
H27A C27 H27B 109.5
Si5 C27 H27C 109.5
H27A C27 H27C 109.5
H27B C27 H27C 109.5
Si5 C28 H28A 109.5
Si5 C28 H28B 109.5
H28A C28 H28B 109.5
Si5 C28 H28C 109.5
H28A C28 H28C 109.5
H28B C28 H28C 109.5
Si6 C29 H29A 109.5
Si6 C29 H29B 109.5
H29A C29 H29B 109.5
Si6 C29 H29C 109.5
H29A C29 H29C 109.5
H29B C29 H29C 109.5
Si6 C30 H30A 109.5
Si6 C30 H30B 109.5
H30A C30 H30B 109.5
Si6 C30 H30C 109.5
H30A C30 H30C 109.5
H30B C30 H30C 109.5
Si6 C31 H31A 109.5
Si6 C31 H31B 109.5
H31A C31 H31B 109.5
Si6 C31 H31C 109.5
H31A C31 H31C 109.5
H31B C31 H31C 109.5

loop_
_geom_bond_atom_site_label_1
_geom_bond_atom_site_label_2
_geom_bond_distance
Y1 N4 2.225(5)
Y1 N5 2.237(5)
Y1 N2 2.313(5)
Y1 N1 2.314(4)
Y1 C1 2.749(6)
Y1 Si4 3.320(2)
Y1 Si5 3.3446(19)
Y1 Si6 3.449(2)
Si1 N3 1.764(5)
Si1 C14 1.837(8)
Si1 C15 1.838(9)
Si1 C16 1.877(9)
Si2 N3 1.758(5)
Si2 C18 1.838(8)
Si2 C19 1.847(10)
Si2 C17 1.870(10)
Si3 N4 1.711(5)
Si3 C20 1.866(7)
Si3 C21 1.872(8)
Si3 C22 1.875(7)
Si4 N4 1.708(5)
Si4 C23 1.854(8)
Si4 C24 1.867(8)
Si4 C25 1.870(7)
Si5 N5 1.710(5)
Si5 C27 1.859(8)
Si5 C28 1.862(8)
Si5 C26 1.869(7)
Si6 N5 1.707(5)
Si6 C29 1.844(7)
Si6 C30 1.862(8)
Si6 C31 1.873(8)
N1 C1 1.328(7)
N1 C2 1.468(7)
N2 C1 1.332(7)
N2 C8 1.473(7)
N3 C1 1.427(7)
C2 C3 1.511(8)
C2 C7 1.515(8)
C2 H2 0.9800
C3 C4 1.523(9)
C3 H3A 0.9700
C3 H3B 0.9700
C4 C5 1.509(10)
C4 H4A 0.9700
C4 H4B 0.9700
C5 C6 1.499(11)
C5 H5A 0.9700
C5 H5B 0.9700
C6 C7 1.534(9)
C6 H6A 0.9700
C6 H6B 0.9700
C7 H7A 0.9700
C7 H7B 0.9700
C8 C9 1.501(9)
C8 C13 1.515(9)
C8 H8 0.9800
C9 C10 1.509(9)
C9 H9A 0.9700
C9 H9B 0.9700
C10 C11 1.487(10)
C10 H10A 0.9700
C10 H10B 0.9700
C11 C12 1.496(11)
C11 H11A 0.9700
C11 H11B 0.9700
C12 C13 1.544(10)
C12 H12A 0.9700
C12 H12B 0.9700
C13 H13A 0.9700
C13 H13B 0.9700
C14 H14A 0.9600
C14 H14B 0.9600
C14 H14C 0.9600
C15 H15A 0.9600
C15 H15B 0.9600
C15 H15C 0.9600
C16 H16A 0.9600
C16 H16B 0.9600
C16 H16C 0.9600
C17 H17A 0.9600
C17 H17B 0.9600
C17 H17C 0.9600
C18 H18A 0.9600
C18 H18B 0.9600
C18 H18C 0.9600
C19 H19A 0.9600
C19 H19B 0.9600
C19 H19C 0.9600
C20 H20A 0.9600
C20 H20B 0.9600
C20 H20C 0.9600
C21 H21A 0.9600
C21 H21B 0.9600
C21 H21C 0.9600
C22 H22A 0.9600
C22 H22B 0.9600
C22 H22C 0.9600
C23 H23A 0.9600
C23 H23B 0.9600
C23 H23C 0.9600
C24 H24A 0.9600
C24 H24B 0.9600
C24 H24C 0.9600
C25 H25A 0.9600
C25 H25B 0.9600
C25 H25C 0.9600
C26 H26A 0.9600
C26 H26B 0.9600
C26 H26C 0.9600
C27 H27A 0.9600
C27 H27B 0.9600
C27 H27C 0.9600
C28 H28A 0.9600
C28 H28B 0.9600
C28 H28C 0.9600
C29 H29A 0.9600
C29 H29B 0.9600
C29 H29C 0.9600
C30 H30A 0.9600
C30 H30B 0.9600
C30 H30C 0.9600
C31 H31A 0.9600
C31 H31B 0.9600
C31 H31C 0.9600

loop_
_geom_torsion_atom_site_label_1
_geom_torsion_atom_site_label_2
_geom_torsion_atom_site_label_3
_geom_torsion_atom_site_label_4
_geom_torsion
N5 Y1 Si4 N4 129.4(3)
N2 Y1 Si4 N4 -42.8(4)
N1 Y1 Si4 N4 -94.3(3)
C1 Y1 Si4 N4 -77.7(3)
Si5 Y1 Si4 N4 101.7(3)
Si6 Y1 Si4 N4 154.9(3)
N4 Y1 Si4 C23 74.9(5)
N5 Y1 Si4 C23 -155.7(4)
N2 Y1 Si4 C23 32.1(5)
N1 Y1 Si4 C23 -19.4(4)
C1 Y1 Si4 C23 -2.9(4)
Si5 Y1 Si4 C23 176.6(4)
Si6 Y1 Si4 C23 -130.2(4)
N4 Y1 Si4 C24 -92.0(4)
N5 Y1 Si4 C24 37.4(4)
N2 Y1 Si4 C24 -134.8(4)
N1 Y1 Si4 C24 173.6(4)
C1 Y1 Si4 C24 -169.8(4)
Si5 Y1 Si4 C24 9.7(3)
Si6 Y1 Si4 C24 62.9(3)
N4 Y1 Si4 C25 170.4(4)
N5 Y1 Si4 C25 -60.2(3)
N2 Y1 Si4 C25 127.6(4)
N1 Y1 Si4 C25 76.1(3)
C1 Y1 Si4 C25 92.7(3)
Si5 Y1 Si4 C25 -87.8(3)
Si6 Y1 Si4 C25 -34.7(3)
N4 Y1 Si5 N5 129.3(3)
N2 Y1 Si5 N5 -95.8(3)
N1 Y1 Si5 N5 -45.1(4)
C1 Y1 Si5 N5 -79.2(3)
Si4 Y1 Si5 N5 101.3(3)
Si6 Y1 Si5 N5 -1.7(3)
N4 Y1 Si5 C27 44.1(4)
N5 Y1 Si5 C27 -85.2(5)
N2 Y1 Si5 C27 179.0(4)
N1 Y1 Si5 C27 -130.3(4)
C1 Y1 Si5 C27 -164.4(4)
Si4 Y1 Si5 C27 16.1(4)
Si6 Y1 Si5 C27 -86.9(4)
N4 Y1 Si5 C28 -52.6(3)
N5 Y1 Si5 C28 178.1(4)
N2 Y1 Si5 C28 82.3(3)
N1 Y1 Si5 C28 133.0(4)
C1 Y1 Si5 C28 98.9(4)
Si4 Y1 Si5 C28 -80.6(3)
Si6 Y1 Si5 C28 176.4(3)
N4 Y1 Si5 C26 -149.3(4)
N5 Y1 Si5 C26 81.4(5)
N2 Y1 Si5 C26 -14.4(4)
N1 Y1 Si5 C26 36.3(5)
C1 Y1 Si5 C26 2.2(4)
Si4 Y1 Si5 C26 -177.3(4)
Si6 Y1 Si5 C26 79.7(4)
N4 Y1 Si6 N5 -71.5(3)
N2 Y1 Si6 N5 102.3(3)
N1 Y1 Si6 N5 161.9(3)
C1 Y1 Si6 N5 132.0(3)
Si4 Y1 Si6 N5 -86.5(3)
Si5 Y1 Si6 N5 1.9(3)
N4 Y1 Si6 C29 101.3(3)
N5 Y1 Si6 C29 172.8(4)
N2 Y1 Si6 C29 -84.9(3)
N1 Y1 Si6 C29 -25.3(3)
C1 Y1 Si6 C29 -55.2(3)
Si4 Y1 Si6 C29 86.3(3)
Si5 Y1 Si6 C29 174.7(3)
N4 Y1 Si6 C30 1.6(5)
N5 Y1 Si6 C30 73.1(5)
N2 Y1 Si6 C30 175.4(4)
N1 Y1 Si6 C30 -125.0(4)
C1 Y1 Si6 C30 -154.8(5)
Si4 Y1 Si6 C30 -13.3(4)
Si5 Y1 Si6 C30 75.0(4)
N4 Y1 Si6 C31 -158.7(4)
N5 Y1 Si6 C31 -87.2(5)
N2 Y1 Si6 C31 15.1(4)
N1 Y1 Si6 C31 74.7(4)
C1 Y1 Si6 C31 44.8(4)
Si4 Y1 Si6 C31 -173.7(4)
Si5 Y1 Si6 C31 -85.3(4)
N4 Y1 N1 C1 124.4(3)
N5 Y1 N1 C1 -86.0(4)
N2 Y1 N1 C1 0.4(3)
Si4 Y1 N1 C1 153.5(3)
Si5 Y1 N1 C1 -61.3(4)
Si6 Y1 N1 C1 -95.6(3)
N4 Y1 N1 C2 -36.2(6)
N5 Y1 N1 C2 113.4(6)
N2 Y1 N1 C2 -160.2(6)
C1 Y1 N1 C2 -160.6(8)
Si4 Y1 N1 C2 -7.1(6)
Si5 Y1 N1 C2 138.1(5)
Si6 Y1 N1 C2 103.8(6)
N4 Y1 N2 C1 -86.7(4)
N5 Y1 N2 C1 124.8(3)
N1 Y1 N2 C1 -0.4(3)
Si4 Y1 N2 C1 -63.2(4)
Si5 Y1 N2 C1 153.5(3)
Si6 Y1 N2 C1 99.2(3)
N4 Y1 N2 C8 110.2(6)
N5 Y1 N2 C8 -38.3(6)
N1 Y1 N2 C8 -163.4(7)
C1 Y1 N2 C8 -163.1(8)
Si4 Y1 N2 C8 133.7(5)
Si5 Y1 N2 C8 -9.6(6)
Si6 Y1 N2 C8 -63.8(6)
C18 Si2 N3 C1 -10.5(6)
C19 Si2 N3 C1 -129.4(6)
C17 Si2 N3 C1 109.6(6)
C18 Si2 N3 Si1 169.9(4)
C19 Si2 N3 Si1 51.0(6)
C17 Si2 N3 Si1 -70.0(5)
C14 Si1 N3 C1 -7.6(6)
C15 Si1 N3 C1 -127.5(6)
C16 Si1 N3 C1 111.3(6)
C14 Si1 N3 Si2 172.0(4)
C15 Si1 N3 Si2 52.1(5)
C16 Si1 N3 Si2 -69.1(6)
C23 Si4 N4 Si3 50.2(5)
C24 Si4 N4 Si3 -73.6(5)
C25 Si4 N4 Si3 169.0(4)
Y1 Si4 N4 Si3 178.4(5)
C23 Si4 N4 Y1 -128.2(4)
C24 Si4 N4 Y1 108.0(4)
C25 Si4 N4 Y1 -9.4(4)
C20 Si3 N4 Si4 171.6(4)
C21 Si3 N4 Si4 53.3(5)
C22 Si3 N4 Si4 -70.5(5)
C20 Si3 N4 Y1 -10.1(5)
C21 Si3 N4 Y1 -128.4(4)
C22 Si3 N4 Y1 107.8(4)
N5 Y1 N4 Si4 -59.2(3)
N2 Y1 N4 Si4 155.4(2)
N1 Y1 N4 Si4 94.0(3)
C1 Y1 N4 Si4 121.4(3)
Si5 Y1 N4 Si4 -83.3(2)
Si6 Y1 N4 Si4 -32.1(3)
N5 Y1 N4 Si3 122.3(3)
N2 Y1 N4 Si3 -23.0(4)
N1 Y1 N4 Si3 -84.5(3)
C1 Y1 N4 Si3 -57.0(4)
Si4 Y1 N4 Si3 -178.4(5)
Si5 Y1 N4 Si3 98.3(3)
Si6 Y1 N4 Si3 149.4(2)
C29 Si6 N5 Si5 176.1(4)
C30 Si6 N5 Si5 57.7(6)
C31 Si6 N5 Si5 -65.7(5)
Y1 Si6 N5 Si5 -176.5(6)
C29 Si6 N5 Y1 -7.4(4)
C30 Si6 N5 Y1 -125.7(5)
C31 Si6 N5 Y1 110.8(5)
C27 Si5 N5 Si6 -66.8(5)
C28 Si5 N5 Si6 174.9(4)
C26 Si5 N5 Si6 57.0(5)
Y1 Si5 N5 Si6 176.7(5)
C27 Si5 N5 Y1 116.5(4)
C28 Si5 N5 Y1 -1.9(4)
C26 Si5 N5 Y1 -119.8(4)
N4 Y1 N5 Si6 123.9(3)
N2 Y1 N5 Si6 -84.3(3)
N1 Y1 N5 Si6 -22.5(4)
C1 Y1 N5 Si6 -56.7(4)
Si4 Y1 N5 Si6 99.6(3)
Si5 Y1 N5 Si6 -176.8(5)
N4 Y1 N5 Si5 -59.3(3)
N2 Y1 N5 Si5 92.5(3)
N1 Y1 N5 Si5 154.3(2)
C1 Y1 N5 Si5 120.1(3)
Si4 Y1 N5 Si5 -83.5(3)
Si6 Y1 N5 Si5 176.8(5)
C2 N1 C1 N2 165.1(5)
Y1 N1 C1 N2 -0.6(5)
C2 N1 C1 N3 -13.7(8)
Y1 N1 C1 N3 -179.4(5)
C2 N1 C1 Y1 165.7(6)
C8 N2 C1 N1 168.5(5)
Y1 N2 C1 N1 0.6(5)
C8 N2 C1 N3 -12.7(8)
Y1 N2 C1 N3 179.4(5)
C8 N2 C1 Y1 167.9(6)
Si2 N3 C1 N1 -77.2(6)
Si1 N3 C1 N1 102.4(6)
Si2 N3 C1 N2 104.1(6)
Si1 N3 C1 N2 -76.3(6)
Si2 N3 C1 Y1 -175(100)
Si1 N3 C1 Y1 4(61)
N4 Y1 C1 N1 -66.7(4)
N5 Y1 C1 N1 113.9(3)
N2 Y1 C1 N1 -179.3(5)
Si4 Y1 C1 N1 -34.7(4)
Si5 Y1 C1 N1 146.0(3)
Si6 Y1 C1 N1 92.4(3)
N4 Y1 C1 N2 112.6(3)
N5 Y1 C1 N2 -66.8(4)
N1 Y1 C1 N2 179.3(5)
Si4 Y1 C1 N2 144.6(3)
Si5 Y1 C1 N2 -34.7(4)
Si6 Y1 C1 N2 -88.3(3)
N4 Y1 C1 N3 32(61)
N5 Y1 C1 N3 -148(60)
N2 Y1 C1 N3 -81(60)
N1 Y1 C1 N3 98(60)
Si4 Y1 C1 N3 64(60)
Si5 Y1 C1 N3 -116(60)
Si6 Y1 C1 N3 -169(100)
C1 N1 C2 C3 -112.5(6)
Y1 N1 C2 C3 44.4(8)
C1 N1 C2 C7 125.6(6)
Y1 N1 C2 C7 -77.5(7)
N1 C2 C3 C4 -178.5(6)
C7 C2 C3 C4 -55.4(8)
C2 C3 C4 C5 57.7(10)
C3 C4 C5 C6 -57.3(10)
C4 C5 C6 C7 56.2(10)
N1 C2 C7 C6 176.8(6)
C3 C2 C7 C6 54.0(8)
C5 C6 C7 C2 -55.4(10)
C1 N2 C8 C9 132.1(6)
Y1 N2 C8 C9 -67.9(8)
C1 N2 C8 C13 -106.9(7)
Y1 N2 C8 C13 53.1(9)
N2 C8 C9 C10 177.8(6)
C13 C8 C9 C10 56.3(9)
C8 C9 C10 C11 -56.3(11)
C9 C10 C11 C12 54.5(11)
C10 C11 C12 C13 -54.8(12)
N2 C8 C13 C12 -178.6(7)
C9 C8 C13 C12 -55.5(9)
C11 C12 C13 C8 56.0(11)
